data_4512719
loop_
_publ_author_name
'Mirzaei, Masoud'
'Eshtiagh-Hosseini, Hossein'
'Bolouri, Zahra'
'Rahmati, Zahra'
'Esmaeilzadeh, Atefeh'
'Hassanpoor, Azam'
'Bauza, Antonio'
'Ballester, Pablo'
'Barcel\'o-Oliver, Miquel'
'Mague, Joel T.'
'Notash, Behrouz'
'Frontera, Antonio'

_publ_section_title
;
 Rationalization of Noncovalent Interactions within Six New
 MII/8-Aminoquinoline Supramolecular Complexes (MII= Mn, Cu, and Cd): A
 Combined Experimental and Theoretical DFT Study
;
_journal_issue 3
_journal_name_full 'Crystal Growth &amp; Design'
_journal_page_first 1351
_journal_paper_doi 10.1021/cg501752e
_journal_volume 15
_journal_year 2015
_chemical_formula_moiety 'C20 H16 Mn N6 S2'
_chemical_formula_sum 'C20 H16 Mn N6 S2'
_chemical_formula_weight 459.45
_chemical_name_systematic
;
<i>cis</i>Bis(thiocyananato-\k<i>N</i>)bis(8-aminoquinoline-\k^2^
<i>N,N'</i>)manganese(II)
;
_space_group_crystal_system orthorhombic
_space_group_IT_number 61
_space_group_name_Hall '-P 2ac 2ab'
_space_group_name_H-M_alt 'P b c a'
_symmetry_space_group_name_Hall '-P 2ac 2ab'
_symmetry_space_group_name_H-M 'P b c a'
_atom_sites_solution_hydrogens mixed
_atom_sites_solution_primary direct
_atom_sites_solution_secondary difmap
_audit_creation_method SHELXL-2013
_cell_angle_alpha 90
_cell_angle_beta 90
_cell_angle_gamma 90
_cell_formula_units_Z 8
_cell_length_a 8.4622(7)
_cell_length_b 14.4899(13)
_cell_length_c 32.093(3)
_cell_measurement_reflns_used 9768
_cell_measurement_temperature 150(2)
_cell_measurement_theta_max 29.2306
_cell_measurement_theta_min 2.5385
_cell_volume 3935.1(6)
_computing_cell_refinement '<i>SAINT</i> (Bruker AXS, 2013a)'
_computing_data_collection '<i>APEX2</i> (Bruker AXS, 2013)'
_computing_data_reduction '<i>SAINT</i> (Bruker AXS, 2013a)'
_computing_molecular_graphics '<i>DIAMOND</i> (Brandenburg & Putz, 2012)'
_computing_publication_material '<i>SHELXTL</i> (Bruker AXS, 2008)'
_computing_structure_refinement '<i>SHELXL-2013</i> (Sheldrick, 2013)'
_computing_structure_solution '<i>SHELXT</i> (Bruker AXS 2013c)'
_diffrn_ambient_temperature 150(2)
_diffrn_detector_area_resol_mean 8.3660
_diffrn_measured_fraction_theta_full 0.997
_diffrn_measured_fraction_theta_max 0.988
_diffrn_measurement_device_type 'Bruker Smart APEX CCD'
_diffrn_measurement_method '\f and \w scans'
_diffrn_radiation_monochromator graphite
_diffrn_radiation_type MoK\a
_diffrn_radiation_wavelength 0.71073
_diffrn_reflns_av_R_equivalents 0.0649
_diffrn_reflns_av_unetI/netI 0.0299
_diffrn_reflns_Laue_measured_fraction_full 0.997
_diffrn_reflns_Laue_measured_fraction_max 0.988
_diffrn_reflns_limit_h_max 11
_diffrn_reflns_limit_h_min -11
_diffrn_reflns_limit_k_max 19
_diffrn_reflns_limit_k_min -19
_diffrn_reflns_limit_l_max 44
_diffrn_reflns_limit_l_min -43
_diffrn_reflns_number 67920
_diffrn_reflns_point_group_measured_fraction_full 0.997
_diffrn_reflns_point_group_measured_fraction_max 0.988
_diffrn_reflns_theta_full 29.000
_diffrn_reflns_theta_max 29.316
_diffrn_reflns_theta_min 2.539
_diffrn_source 'fine-focus sealed tube'
_exptl_absorpt_coefficient_mu 0.903
_exptl_absorpt_correction_T_max 0.90
_exptl_absorpt_correction_T_min 0.71
_exptl_absorpt_correction_type multi-scan
_exptl_absorpt_process_details '<i>SADABS</i> (Bruker AXS, 2013b)'
_exptl_crystal_colour 'pale yellow-brown'
_exptl_crystal_density_diffrn 1.551
_exptl_crystal_density_method 'not measured'
_exptl_crystal_description block
_exptl_crystal_F_000 1880
_exptl_crystal_size_max 0.150
_exptl_crystal_size_mid 0.140
_exptl_crystal_size_min 0.120
_exptl_transmission_factor_max 0.942
_exptl_transmission_factor_min 0.747
_refine_diff_density_max 0.393
_refine_diff_density_min -0.257
_refine_diff_density_rms 0.072
_refine_ls_extinction_method none
_refine_ls_goodness_of_fit_ref 1.033
_refine_ls_hydrogen_treatment constr
_refine_ls_matrix_type full
_refine_ls_number_parameters 262
_refine_ls_number_reflns 5322
_refine_ls_number_restraints 91
_refine_ls_restrained_S_all 1.025
_refine_ls_R_factor_all 0.0510
_refine_ls_R_factor_gt 0.0360
_refine_ls_shift/su_max 0.001
_refine_ls_shift/su_mean 0.000
_refine_ls_structure_factor_coef Fsqd
_refine_ls_weighting_details 'w=1/[\s^2^(Fo^2^)+(0.0435P)^2^+2.5443P] where P=(Fo^2^+2Fc^2^)/3'
_refine_ls_weighting_scheme calc
_refine_ls_wR_factor_gt 0.0835
_refine_ls_wR_factor_ref 0.0936
_reflns_Friedel_coverage 0.000
_reflns_number_gt 4213
_reflns_number_total 5322
_reflns_threshold_expression 'I > 2\s(I)'
_cod_data_source_file cg501752e_si_004.cif
_cod_data_source_block JTM431_0m_a
_cod_depositor_comments 'Adding full bibliography for 4512714--4512719.cif.'
_cod_original_cell_volume 3935.2(6)
_cod_database_code 4512719
_shelx_space_group_comment
;
The symmetry employed for this shelxl refinement is uniquely defined
by the following loop, which should always be used as a source of
symmetry information in preference to the above space-group names.
They are only intended as comments.
;
_shelx_estimated_absorpt_t_min 0.876
_shelx_estimated_absorpt_t_max 0.899
_shelxl_version_number 2013-3

loop_
_space_group_symop_operation_xyz
'x, y, z'
'-x+1/2, -y, z+1/2'
'-x, y+1/2, -z+1/2'
'x+1/2, -y+1/2, -z'
'-x, -y, -z'
'x-1/2, y, -z-1/2'
'x, -y-1/2, z-1/2'
'-x-1/2, y-1/2, z'

loop_
_atom_site_label
_atom_site_type_symbol
_atom_site_fract_x
_atom_site_fract_y
_atom_site_fract_z
_atom_site_U_iso_or_equiv
_atom_site_adp_type
_atom_site_occupancy
_atom_site_site_symmetry_order
_atom_site_calc_flag
_atom_site_refinement_flags_posn
_atom_site_refinement_flags_adp
Mn1 Mn 0.58997(3) 0.13997(2) 0.37520(2) 0.01850(8) Uani 1 1 d . U
S1 S 1.09870(5) 0.30100(3) 0.35922(2) 0.02522(11) Uani 1 1 d . U
S2 S 0.45853(6) 0.47117(3) 0.39260(2) 0.02745(11) Uani 1 1 d . U
N1 N 0.53174(18) 0.12307(10) 0.30699(5) 0.0210(3) Uani 1 1 d . U
N2 N 0.66059(19) -0.00816(10) 0.35772(4) 0.0215(3) Uani 1 1 d . U
H2A H 0.5888 -0.0489 0.3681 0.026 Uiso 1 1 d R U
H2B H 0.7546 -0.0198 0.3704 0.026 Uiso 1 1 d R U
N3 N 0.60754(17) 0.10414(10) 0.44344(4) 0.0202(3) Uani 1 1 d . U
N4 N 0.33478(18) 0.12185(10) 0.39905(5) 0.0223(3) Uani 1 1 d . U
H4A H 0.2691 0.1596 0.3845 0.027 Uiso 1 1 d R U
H4B H 0.3046 0.0636 0.3920 0.027 Uiso 1 1 d R U
N5 N 0.83443(19) 0.18773(11) 0.37030(5) 0.0278(3) Uani 1 1 d . U
N6 N 0.5228(2) 0.28533(12) 0.37878(6) 0.0326(4) Uani 1 1 d . U
C1 C 0.4599(2) 0.18479(13) 0.28322(6) 0.0265(4) Uani 1 1 d . U
H1 H 0.4098 0.2357 0.2964 0.032 Uiso 1 1 calc R U
C2 C 0.4536(2) 0.17888(14) 0.23956(6) 0.0300(4) Uani 1 1 d . U
H2 H 0.3982 0.2240 0.2238 0.036 Uiso 1 1 calc R U
C3 C 0.5284(2) 0.10732(14) 0.21996(6) 0.0281(4) Uani 1 1 d . U
H3 H 0.5266 0.1029 0.1904 0.034 Uiso 1 1 calc R U
C4 C 0.6080(2) 0.04004(13) 0.24380(5) 0.0218(3) Uani 1 1 d . U
C5 C 0.6920(2) -0.03479(13) 0.22603(6) 0.0267(4) Uani 1 1 d . U
H5 H 0.6964 -0.0414 0.1966 0.032 Uiso 1 1 calc R U
C6 C 0.7666(2) -0.09743(13) 0.25101(6) 0.0275(4) Uani 1 1 d . U
H6 H 0.8253 -0.1464 0.2388 0.033 Uiso 1 1 calc R U
C7 C 0.7574(2) -0.09011(13) 0.29492(6) 0.0247(4) Uani 1 1 d . U
H7 H 0.8076 -0.1351 0.3119 0.030 Uiso 1 1 calc R U
C8 C 0.6767(2) -0.01886(11) 0.31317(5) 0.0190(3) Uani 1 1 d . U
C9 C 0.60372(19) 0.04951(12) 0.28786(5) 0.0188(3) Uani 1 1 d . U
C10 C 0.7396(2) 0.08770(13) 0.46409(6) 0.0254(4) Uani 1 1 d . U
H10 H 0.8329 0.0756 0.4486 0.031 Uiso 1 1 calc R U
C11 C 0.7495(2) 0.08717(13) 0.50784(6) 0.0281(4) Uani 1 1 d . U
H11 H 0.8462 0.0726 0.5213 0.034 Uiso 1 1 calc R U
C12 C 0.6180(2) 0.10783(13) 0.53053(6) 0.0281(4) Uani 1 1 d . U
H12 H 0.6234 0.1098 0.5601 0.034 Uiso 1 1 calc R U
C13 C 0.4742(2) 0.12630(12) 0.51004(5) 0.0233(4) Uani 1 1 d . U
C14 C 0.3317(3) 0.14986(13) 0.53097(6) 0.0300(4) Uani 1 1 d . U
H14 H 0.3304 0.1542 0.5605 0.036 Uiso 1 1 calc R U
C15 C 0.1971(3) 0.16618(13) 0.50893(6) 0.0317(4) Uani 1 1 d . U
H15 H 0.1034 0.1835 0.5232 0.038 Uiso 1 1 calc R U
C16 C 0.1951(2) 0.15759(13) 0.46497(6) 0.0267(4) Uani 1 1 d . U
H16 H 0.0996 0.1679 0.4501 0.032 Uiso 1 1 calc R U
C17 C 0.3297(2) 0.13448(11) 0.44363(5) 0.0209(3) Uani 1 1 d . U
C18 C 0.4726(2) 0.12101(11) 0.46584(5) 0.0200(3) Uani 1 1 d . U
C19 C 0.9430(2) 0.23523(12) 0.36574(5) 0.0215(3) Uani 1 1 d . U
C20 C 0.4933(2) 0.36131(13) 0.38480(5) 0.0220(4) Uani 1 1 d . U

loop_
_atom_site_aniso_label
_atom_site_aniso_U_11
_atom_site_aniso_U_22
_atom_site_aniso_U_33
_atom_site_aniso_U_23
_atom_site_aniso_U_13
_atom_site_aniso_U_12
Mn1 0.02181(14) 0.01859(14) 0.01509(13) -0.00029(9) 0.00033(10) -0.00110(10)
S1 0.0226(2) 0.0273(2) 0.0257(2) 0.00000(18) 0.00014(17) -0.00310(17)
S2 0.0286(2) 0.0213(2) 0.0325(3) -0.00375(18) 0.00271(19) 0.00257(18)
N1 0.0238(7) 0.0211(7) 0.0180(7) 0.0003(6) -0.0012(6) 0.0010(6)
N2 0.0279(8) 0.0218(7) 0.0146(7) 0.0009(5) -0.0027(6) -0.0001(6)
N3 0.0226(7) 0.0197(7) 0.0184(7) -0.0018(6) -0.0005(6) -0.0010(5)
N4 0.0228(7) 0.0232(7) 0.0208(7) 0.0001(6) -0.0024(6) -0.0024(6)
N5 0.0268(8) 0.0275(8) 0.0290(8) -0.0034(6) 0.0045(6) -0.0015(7)
N6 0.0287(9) 0.0249(8) 0.0443(10) 0.0015(7) 0.0055(7) -0.0003(7)
C1 0.0317(10) 0.0239(9) 0.0241(9) 0.0014(7) -0.0045(8) 0.0055(7)
C2 0.0365(11) 0.0319(10) 0.0217(9) 0.0063(8) -0.0061(8) 0.0038(8)
C3 0.0334(10) 0.0335(10) 0.0174(8) 0.0028(7) -0.0036(7) -0.0028(8)
C4 0.0231(8) 0.0251(9) 0.0173(8) 0.0000(7) -0.0010(6) -0.0043(7)
C5 0.0311(10) 0.0317(10) 0.0171(8) -0.0033(7) 0.0022(7) -0.0019(8)
C6 0.0319(10) 0.0267(9) 0.0240(9) -0.0049(7) 0.0018(8) 0.0027(8)
C7 0.0286(9) 0.0227(9) 0.0228(8) -0.0006(7) -0.0033(7) 0.0007(7)
C8 0.0225(8) 0.0188(8) 0.0157(7) 0.0003(6) -0.0019(6) -0.0028(6)
C9 0.0185(8) 0.0204(8) 0.0177(8) 0.0004(6) -0.0017(6) -0.0028(6)
C10 0.0257(9) 0.0265(9) 0.0241(9) -0.0006(7) -0.0022(7) 0.0005(7)
C11 0.0333(10) 0.0266(9) 0.0244(9) 0.0020(7) -0.0093(8) -0.0021(8)
C12 0.0430(11) 0.0243(9) 0.0171(8) 0.0011(7) -0.0048(8) -0.0052(8)
C13 0.0343(10) 0.0176(8) 0.0179(8) -0.0007(6) 0.0026(7) -0.0025(7)
C14 0.0439(11) 0.0221(9) 0.0240(9) -0.0006(7) 0.0107(8) -0.0014(8)
C15 0.0377(11) 0.0240(9) 0.0334(11) 0.0001(8) 0.0156(9) 0.0029(8)
C16 0.0257(9) 0.0225(9) 0.0319(10) 0.0031(7) 0.0047(8) 0.0012(7)
C17 0.0244(8) 0.0174(8) 0.0208(8) 0.0004(6) 0.0031(7) -0.0021(6)
C18 0.0247(8) 0.0159(8) 0.0194(8) 0.0005(6) 0.0030(7) -0.0017(6)
C19 0.0247(8) 0.0227(9) 0.0171(8) -0.0027(6) -0.0013(6) 0.0044(7)
C20 0.0198(8) 0.0265(9) 0.0197(8) 0.0021(7) 0.0005(6) -0.0037(7)

loop_
_atom_type_symbol
_atom_type_description
_atom_type_scat_dispersion_real
_atom_type_scat_dispersion_imag
_atom_type_scat_source
C C 0.0033 0.0016 'International Tables Vol C Tables 4.2.6.8 and 6.1.1.4'
H H 0.0000 0.0000 'International Tables Vol C Tables 4.2.6.8 and 6.1.1.4'
N N 0.0061 0.0033 'International Tables Vol C Tables 4.2.6.8 and 6.1.1.4'
S S 0.1246 0.1234 'International Tables Vol C Tables 4.2.6.8 and 6.1.1.4'
Mn Mn 0.3368 0.7283 'International Tables Vol C Tables 4.2.6.8 and 6.1.1.4'

loop_
_geom_angle_atom_site_label_1
_geom_angle_atom_site_label_2
_geom_angle_atom_site_label_3
_geom_angle
N6 Mn1 N5 86.85(6)
N6 Mn1 N3 100.84(6)
N5 Mn1 N3 94.60(6)
N6 Mn1 N1 95.67(6)
N5 Mn1 N1 99.85(6)
N3 Mn1 N1 158.59(6)
N6 Mn1 N2 168.87(6)
N5 Mn1 N2 91.83(6)
N3 Mn1 N2 90.28(5)
N1 Mn1 N2 73.66(5)
N6 Mn1 N4 81.29(6)
N5 Mn1 N4 161.02(6)
N3 Mn1 N4 73.33(5)
N1 Mn1 N4 96.04(5)
N2 Mn1 N4 102.60(6)
C1 N1 C9 118.09(15)
C1 N1 Mn1 125.87(12)
C9 N1 Mn1 114.91(11)
C8 N2 Mn1 111.49(10)
C8 N2 H2A 110.8
Mn1 N2 H2A 110.1
C8 N2 H2B 110.0
Mn1 N2 H2B 106.9
H2A N2 H2B 107.4
C10 N3 C18 118.26(15)
C10 N3 Mn1 125.77(12)
C18 N3 Mn1 114.40(11)
C17 N4 Mn1 110.02(11)
C17 N4 H4A 114.6
Mn1 N4 H4A 109.4
C17 N4 H4B 110.8
Mn1 N4 H4B 106.6
H4A N4 H4B 105.0
C19 N5 Mn1 161.47(15)
C20 N6 Mn1 172.90(17)
N1 C1 C2 123.43(18)
N1 C1 H1 118.3
C2 C1 H1 118.3
C3 C2 C1 119.18(17)
C3 C2 H2 120.4
C1 C2 H2 120.4
C2 C3 C4 119.69(17)
C2 C3 H3 120.2
C4 C3 H3 120.2
C3 C4 C5 123.39(16)
C3 C4 C9 117.44(16)
C5 C4 C9 119.17(16)
C6 C5 C4 120.29(17)
C6 C5 H5 119.9
C4 C5 H5 119.9
C5 C6 C7 120.59(17)
C5 C6 H6 119.7
C7 C6 H6 119.7
C8 C7 C6 120.67(17)
C8 C7 H7 119.7
C6 C7 H7 119.7
C7 C8 C9 119.83(16)
C7 C8 N2 123.46(15)
C9 C8 N2 116.72(15)
N1 C9 C4 122.10(15)
N1 C9 C8 118.56(15)
C4 C9 C8 119.34(16)
N3 C10 C11 123.53(17)
N3 C10 H10 118.2
C11 C10 H10 118.2
C12 C11 C10 118.92(18)
C12 C11 H11 120.5
C10 C11 H11 120.5
C11 C12 C13 119.83(17)
C11 C12 H12 120.1
C13 C12 H12 120.1
C12 C13 C18 117.63(17)
C12 C13 C14 123.90(17)
C18 C13 C14 118.47(17)
C15 C14 C13 120.37(18)
C15 C14 H14 119.8
C13 C14 H14 119.8
C14 C15 C16 120.84(18)
C14 C15 H15 119.6
C16 C15 H15 119.6
C17 C16 C15 120.59(18)
C17 C16 H16 119.7
C15 C16 H16 119.7
C16 C17 C18 119.43(16)
C16 C17 N4 123.43(17)
C18 C17 N4 117.14(15)
N3 C18 C17 118.11(15)
N3 C18 C13 121.68(16)
C17 C18 C13 120.20(16)
N5 C19 S1 179.03(18)
N6 C20 S2 177.53(18)

loop_
_geom_bond_atom_site_label_1
_geom_bond_atom_site_label_2
_geom_bond_distance
Mn1 N6 2.1847(18)
Mn1 N5 2.1870(17)
Mn1 N3 2.2557(15)
Mn1 N1 2.2572(15)
Mn1 N2 2.2977(15)
Mn1 N4 2.3062(15)
S1 C19 1.6397(19)
S2 C20 1.6379(19)
N1 C1 1.324(2)
N1 C9 1.373(2)
N2 C8 1.445(2)
N2 H2A 0.9100
N2 H2B 0.9101
N3 C10 1.321(2)
N3 C18 1.371(2)
N4 C17 1.443(2)
N4 H4A 0.9099
N4 H4B 0.9100
N5 C19 1.157(2)
N6 C20 1.145(2)
C1 C2 1.405(3)
C1 H1 0.9500
C2 C3 1.368(3)
C2 H2 0.9500
C3 C4 1.411(3)
C3 H3 0.9500
C4 C5 1.416(3)
C4 C9 1.421(2)
C5 C6 1.366(3)
C5 H5 0.9500
C6 C7 1.415(3)
C6 H6 0.9500
C7 C8 1.369(2)
C7 H7 0.9500
C8 C9 1.422(2)
C10 C11 1.407(2)
C10 H10 0.9500
C11 C12 1.363(3)
C11 H11 0.9500
C12 C13 1.409(3)
C12 H12 0.9500
C13 C18 1.421(2)
C13 C14 1.422(3)
C14 C15 1.361(3)
C14 H14 0.9500
C15 C16 1.416(3)
C15 H15 0.9500
C16 C17 1.371(2)
C16 H16 0.9500
C17 C18 1.417(3)

loop_
_geom_hbond_atom_site_label_D
_geom_hbond_atom_site_label_H
_geom_hbond_atom_site_label_A
_geom_hbond_distance_DH
_geom_hbond_distance_HA
_geom_hbond_distance_DA
_geom_hbond_angle_DHA
_geom_hbond_site_symmetry_A
N2 H2A S1 0.91 2.71 3.5303(16) 151 8_755
N2 H2B S2 0.91 2.53 3.4250(16) 167 8_755
N4 H4A S1 0.91 2.63 3.5163(16) 164 1_455
N4 H4B S2 0.91 2.60 3.3121(16) 136 8_655
C10 H10 S2 0.95 2.94 3.827(2) 156 8_755
C11 H11 S2 0.95 2.99 3.7489(19) 138 4_556
